data_1518765
loop_
_publ_author_name
'Lieberman, Craig M.'
'Filatov, Alexander S.'
'Wei, Zheng'
'Rogachev, Andrey Yu.'
'Abakumov, Artem M.'
'Dikarev, Evgeny V.'

_publ_section_title
;
 Mixed-valent, heteroleptic homometallic diketonates as templates for the
 design of volatile heterometallic precursors
;
_journal_issue 5
_journal_name_full 'Chem. Sci.'
_journal_page_first 2835
_journal_paper_doi 10.1039/C4SC04002C
_journal_volume 6
_journal_year 2015
_chemical_formula_moiety
;
C25 H23 F12 Fe Mn O10
;
_chemical_formula_sum 'C25 H23 F12 Fe Mn O10'
_chemical_formula_weight 822.22
_chemical_melting_point ?
_space_group_IT_number 2
_symmetry_cell_setting triclinic
_symmetry_Int_Tables_number 2
_symmetry_space_group_name_Hall '-P 1'
_symmetry_space_group_name_H-M 'P -1'
_atom_sites_solution_hydrogens geom
_atom_sites_solution_primary direct
_atom_sites_solution_secondary difmap
_audit_creation_method SHELXL-97
_audit_update_record
;
2014-12-19 deposited with the CCDC.
2015-02-25 downloaded from the CCDC.
;
_cell_angle_alpha 102.0220(18)
_cell_angle_beta 97.8590(18)
_cell_angle_gamma 112.6820(17)
_cell_formula_units_Z 2
_cell_length_a 9.4640(6)
_cell_length_b 11.8255(8)
_cell_length_c 16.5080(11)
_cell_measurement_reflns_used 9996
_cell_measurement_temperature 100(2)
_cell_measurement_theta_max 28.75
_cell_measurement_theta_min 2.99
_cell_volume 1618.30(19)
_computing_cell_refinement 'SAINT V.8.27 (Bruker AXS Inc., 2012)'
_computing_data_collection 'APEX2 v.2014.1-1 (Bruker AXS Inc., 2014)'
_computing_data_reduction 'SAINT V.8.27 (Bruker AXS Inc., 2012)'
_computing_molecular_graphics 'SHELXTL Ver. 6.14'
_computing_publication_material 'SHELXTL Ver. 6.14'
_computing_structure_refinement 'SHELXL-97 (Sheldrick, 2008)'
_computing_structure_solution 'SHELXS-97 (Sheldrick, 2008)'
_diffrn_ambient_temperature 100(2)
_diffrn_measured_fraction_theta_full 0.998
_diffrn_measured_fraction_theta_max 0.985
_diffrn_measurement_device_type 'Bruker D8 Venture PHOTON 100 CMOS'
_diffrn_measurement_method 'omega and phi scans'
_diffrn_radiation_monochromator graphite
_diffrn_radiation_source 'fine-focus sealed tube'
_diffrn_radiation_type MoK\a
_diffrn_radiation_wavelength 0.71073
_diffrn_reflns_av_R_equivalents 0.0431
_diffrn_reflns_av_sigmaI/netI 0.0406
_diffrn_reflns_limit_h_max 12
_diffrn_reflns_limit_h_min -12
_diffrn_reflns_limit_k_max 16
_diffrn_reflns_limit_k_min -16
_diffrn_reflns_limit_l_max 22
_diffrn_reflns_limit_l_min -22
_diffrn_reflns_number 48869
_diffrn_reflns_theta_full 25.00
_diffrn_reflns_theta_max 28.88
_diffrn_reflns_theta_min 2.99
_diffrn_standards_decay_% 0
_diffrn_standards_interval_count na
_diffrn_standards_interval_time na
_diffrn_standards_number 'none (area detector data)'
_exptl_absorpt_coefficient_mu 0.958
_exptl_absorpt_correction_T_max 0.8540
_exptl_absorpt_correction_T_min 0.8314
_exptl_absorpt_correction_type multi-scan
_exptl_crystal_colour red
_exptl_crystal_density_diffrn 1.687
_exptl_crystal_density_method none
_exptl_crystal_description block
_exptl_crystal_F_000 824
_exptl_crystal_size_max 0.20
_exptl_crystal_size_mid 0.18
_exptl_crystal_size_min 0.17
_refine_diff_density_max 0.675
_refine_diff_density_min -0.664
_refine_diff_density_rms 0.085
_refine_ls_extinction_coef noref
_refine_ls_extinction_method none
_refine_ls_goodness_of_fit_ref 1.016
_refine_ls_hydrogen_treatment noref
_refine_ls_matrix_type full
_refine_ls_number_parameters 466
_refine_ls_number_reflns 8376
_refine_ls_number_restraints 36
_refine_ls_restrained_S_all 1.066
_refine_ls_R_factor_all 0.0729
_refine_ls_R_factor_gt 0.0444
_refine_ls_shift/su_max 0.001
_refine_ls_shift/su_mean 0.000
_refine_ls_structure_factor_coef Fsqd
_refine_ls_weighting_details 'calc w=1/[\s^2^(Fo^2^)+(0.0511P)^2^+1.7558P] where P=(Fo^2^+2Fc^2^)/3'
_refine_ls_weighting_scheme calc
_refine_ls_wR_factor_gt 0.0987
_refine_ls_wR_factor_ref 0.1110
_reflns_number_gt 6206
_reflns_number_total 8376
_reflns_threshold_expression >2sigma(I)
_cod_data_source_file c4sc04002c2.cif
_cod_data_source_block 4
_cod_depositor_comments
;
The following automatic conversions were performed:

'_chemical_melting_point' value 'not measured' was changed to '?' -
the value is undefined or not given.

Automatic conversion script
Id: cif_fix_values 3008 2015-01-20 13:52:24Z robertas 

 Adding full bibliography for 1518761--1518766.cif.
;
_cod_original_cell_volume 1618.30(18)
_cod_original_sg_symbol_Hall '-P 1        '
_cod_database_code 1518765
_publcif_datablock.id {545cc2a2-c4a5-432f-b151-e652404169f8}

loop_
_symmetry_equiv_pos_as_xyz
'x, y, z'
'-x, -y, -z'

loop_
_atom_site_label
_atom_site_type_symbol
_atom_site_fract_x
_atom_site_fract_y
_atom_site_fract_z
_atom_site_U_iso_or_equiv
_atom_site_adp_type
_atom_site_occupancy
_atom_site_symmetry_multiplicity
_atom_site_calc_flag
_atom_site_refinement_flags
_atom_site_disorder_assembly
_atom_site_disorder_group
Fe1 Fe 0.80410(4) 0.55373(3) 0.67206(2) 0.01638(9) Uani 1 1 d . . .
Mn1 Mn 0.77601(4) 0.82378(3) 0.74773(2) 0.01641(10) Uani 1 1 d . . .
O1 O 0.7186(2) 0.50292(17) 0.76783(12) 0.0238(4) Uani 1 1 d . . .
O2 O 0.9617(2) 0.48836(16) 0.69998(12) 0.0224(4) Uani 1 1 d . . .
O3 O 0.90328(19) 0.61041(16) 0.57940(11) 0.0179(4) Uani 1 1 d . . .
O4 O 0.94165(19) 0.73335(15) 0.74629(11) 0.0178(3) Uani 1 1 d . . .
O5 O 0.6487(2) 0.39863(16) 0.58432(11) 0.0211(4) Uani 1 1 d . . .
O6 O 0.64197(19) 0.62951(15) 0.66114(11) 0.0172(3) Uani 1 1 d . . .
O7 O 0.6517(2) 0.77243(17) 0.83988(12) 0.0254(4) Uani 1 1 d . B .
O8 O 0.9186(2) 0.99626(17) 0.84772(12) 0.0243(4) Uani 1 1 d . A .
O9 O 0.6397(2) 0.92320(16) 0.71136(12) 0.0218(4) Uani 1 1 d . . .
O10 O 0.9104(2) 0.91334(16) 0.66819(11) 0.0201(4) Uani 1 1 d . . .
C1 C 0.6974(4) 0.4593(3) 0.8993(2) 0.0427(8) Uani 1 1 d . . .
H1A H 0.6778 0.5345 0.9201 0.064 Uiso 1 1 calc R . .
H1B H 0.7611 0.4482 0.9464 0.064 Uiso 1 1 calc R . .
H1C H 0.5966 0.3832 0.8766 0.064 Uiso 1 1 calc R . .
C2 C 0.7843(4) 0.4777(3) 0.82992(18) 0.0283(6) Uani 1 1 d . . .
C3 C 0.9242(4) 0.4637(3) 0.8347(2) 0.0326(7) Uani 1 1 d . . .
H3 H 0.9688 0.4523 0.8859 0.039 Uiso 1 1 calc R . .
C4 C 1.0030(3) 0.4653(2) 0.76962(18) 0.0248(6) Uani 1 1 d . . .
C5 C 1.1444(3) 0.4355(3) 0.7774(2) 0.0362(7) Uani 1 1 d . . .
H5A H 1.1406 0.3826 0.7222 0.054 Uiso 1 1 calc R . .
H5B H 1.1436 0.3892 0.8202 0.054 Uiso 1 1 calc R . .
H5C H 1.2410 0.5155 0.7948 0.054 Uiso 1 1 calc R . .
C6 C 1.1073(3) 0.6968(3) 0.51191(18) 0.0250(6) Uani 1 1 d . . .
H6A H 1.1571 0.6379 0.5024 0.037 Uiso 1 1 calc R . .
H6B H 1.1854 0.7842 0.5195 0.037 Uiso 1 1 calc R . .
H6C H 1.0204 0.6724 0.4625 0.037 Uiso 1 1 calc R . .
C7 C 1.0448(3) 0.6908(2) 0.59014(16) 0.0180(5) Uani 1 1 d . . .
C8 C 1.1420(3) 0.7730(2) 0.67020(17) 0.0204(5) Uani 1 1 d . . .
H8 H 1.2520 0.8159 0.6746 0.024 Uiso 1 1 calc R . .
C9 C 1.0884(3) 0.7952(2) 0.74209(17) 0.0201(5) Uani 1 1 d . . .
C10 C 1.1952(3) 0.8966(3) 0.82125(19) 0.0308(6) Uani 1 1 d . . .
H10A H 1.1598 0.9648 0.8330 0.046 Uiso 1 1 calc R . .
H10B H 1.3030 0.9321 0.8136 0.046 Uiso 1 1 calc R . .
H10C H 1.1931 0.8598 0.8693 0.046 Uiso 1 1 calc R . .
C11 C 0.4076(3) 0.2240(2) 0.50834(18) 0.0267(6) Uani 1 1 d . . .
H11A H 0.4754 0.1968 0.4772 0.040 Uiso 1 1 calc R . .
H11B H 0.3176 0.2180 0.4676 0.040 Uiso 1 1 calc R . .
H11C H 0.3694 0.1686 0.5447 0.040 Uiso 1 1 calc R . .
C12 C 0.5003(3) 0.3598(2) 0.56283(16) 0.0194(5) Uani 1 1 d . . .
C13 C 0.4206(3) 0.4349(2) 0.58676(17) 0.0215(5) Uani 1 1 d . . .
H13 H 0.3086 0.3945 0.5695 0.026 Uiso 1 1 calc R . .
C14 C 0.4896(3) 0.5614(2) 0.63284(16) 0.0191(5) Uani 1 1 d . . .
C15 C 0.3893(3) 0.6302(3) 0.65227(19) 0.0254(6) Uani 1 1 d . . .
H15A H 0.4078 0.6628 0.7142 0.038 Uiso 1 1 calc R . .
H15B H 0.2779 0.5711 0.6281 0.038 Uiso 1 1 calc R . .
H15C H 0.4166 0.7017 0.6272 0.038 Uiso 1 1 calc R . .
C17 C 0.6503(4) 0.8471(3) 0.90578(18) 0.0305(6) Uani 1 1 d . . .
C18 C 0.7504(4) 0.9757(3) 0.9426(2) 0.0406(8) Uani 1 1 d . A .
H18 H 0.7312 1.0217 0.9910 0.049 Uiso 1 1 calc R . .
C19 C 0.8775(3) 1.0394(2) 0.91086(17) 0.0266(6) Uani 1 1 d . . .
C21 C 0.5830(3) 1.0931(3) 0.6948(2) 0.0308(7) Uani 1 1 d . . .
C22 C 0.6922(3) 1.0252(2) 0.69099(17) 0.0193(5) Uani 1 1 d . . .
C23 C 0.8310(3) 1.0804(2) 0.66538(17) 0.0212(5) Uani 1 1 d . . .
H23 H 0.8585 1.1605 0.6537 0.025 Uiso 1 1 calc R . .
C24 C 0.9299(3) 1.0190(2) 0.65681(16) 0.0187(5) Uani 1 1 d . . .
C25 C 1.0850(3) 1.0856(3) 0.6323(2) 0.0271(6) Uani 1 1 d . . .
F7 F 0.5513(3) 1.1133(2) 0.77051(16) 0.0615(7) Uani 1 1 d . . .
F8 F 0.64173(19) 1.20556(15) 0.67796(13) 0.0387(4) Uani 1 1 d . . .
F9 F 0.4464(2) 1.02045(17) 0.63706(16) 0.0538(6) Uani 1 1 d . . .
F10 F 1.2060(2) 1.13486(18) 0.70001(13) 0.0444(5) Uani 1 1 d . . .
F11 F 1.1117(2) 1.00364(16) 0.57444(12) 0.0372(4) Uani 1 1 d . . .
F12 F 1.0899(2) 1.18152(16) 0.59990(13) 0.0378(4) Uani 1 1 d . . .
C20 C 0.9796(4) 1.1813(3) 0.95849(19) 0.0330(7) Uani 1 1 d D A 1
F4 F 1.0356(8) 1.2000(5) 1.0426(3) 0.0141(12) Uiso 0.34 1 d PD A 1
F5 F 0.8916(7) 1.2480(5) 0.9533(5) 0.0295(13) Uiso 0.34 1 d PD A 1
F6 F 1.1002(7) 1.2369(5) 0.9260(4) 0.0268(11) Uiso 0.34 1 d PD A 1
F4X F 1.0710(8) 1.1949(6) 1.0258(4) 0.041(2) Uiso 0.33 1 d PD A 2
F5X F 0.8799(7) 1.2442(6) 0.9853(5) 0.0390(17) Uiso 0.33 1 d PD A 2
F6X F 1.0430(8) 1.2464(5) 0.9081(4) 0.0386(14) Uiso 0.33 1 d PD A 2
F4Y F 1.0002(9) 1.2091(7) 1.0411(4) 0.040(2) Uiso 0.33 1 d PD A 3
F5Y F 0.9333(8) 1.2509(6) 0.9270(4) 0.0403(16) Uiso 0.33 1 d PD A 3
F6Y F 1.1394(6) 1.2165(5) 0.9454(3) 0.0259(12) Uiso 0.33 1 d PD A 3
C16 C 0.5188(4) 0.7829(3) 0.9484(2) 0.0402(8) Uani 1 1 d D B 1
F1 F 0.3719(8) 0.7397(9) 0.8867(5) 0.0320(19) Uiso 0.34 1 d PD B 1
F2 F 0.5018(9) 0.6739(7) 0.9580(6) 0.037(2) Uiso 0.34 1 d PD B 1
F3 F 0.5179(7) 0.8600(5) 1.0202(4) 0.0217(11) Uiso 0.34 1 d PD B 1
F1X F 0.3780(9) 0.7162(8) 0.8968(6) 0.046(2) Uiso 0.33 1 d PD B 2
F2X F 0.5520(8) 0.7133(6) 0.9900(4) 0.0399(15) Uiso 0.33 1 d PD B 2
F3X F 0.4798(8) 0.8726(6) 1.0010(4) 0.0371(17) Uiso 0.33 1 d PD B 2
F1Y F 0.3912(9) 0.7644(8) 0.9107(6) 0.044(2) Uiso 0.33 1 d PD B 3
F2Y F 0.5325(10) 0.6665(7) 0.9569(5) 0.0306(19) Uiso 0.33 1 d PD B 3
F3Y F 0.5605(8) 0.8417(6) 1.0338(4) 0.0425(17) Uiso 0.33 1 d PD B 3

loop_
_atom_site_aniso_label
_atom_site_aniso_U_11
_atom_site_aniso_U_22
_atom_site_aniso_U_33
_atom_site_aniso_U_23
_atom_site_aniso_U_13
_atom_site_aniso_U_12
Fe1 0.01792(18) 0.01246(17) 0.02013(19) 0.00562(14) 0.00615(14) 0.00690(14)
Mn1 0.02082(19) 0.01259(18) 0.0188(2) 0.00552(14) 0.00814(15) 0.00857(15)
O1 0.0323(10) 0.0196(9) 0.0261(10) 0.0112(8) 0.0141(8) 0.0130(8)
O2 0.0253(9) 0.0185(9) 0.0277(10) 0.0086(8) 0.0055(8) 0.0130(8)
O3 0.0183(8) 0.0154(8) 0.0209(9) 0.0058(7) 0.0070(7) 0.0072(7)
O4 0.0181(8) 0.0141(8) 0.0218(9) 0.0051(7) 0.0046(7) 0.0078(7)
O5 0.0210(9) 0.0134(8) 0.0253(10) 0.0029(7) 0.0087(7) 0.0038(7)
O6 0.0169(8) 0.0144(8) 0.0214(9) 0.0062(7) 0.0062(7) 0.0067(7)
O7 0.0349(11) 0.0168(9) 0.0222(10) 0.0053(7) 0.0099(8) 0.0080(8)
O8 0.0270(10) 0.0186(9) 0.0250(10) 0.0046(8) 0.0069(8) 0.0081(8)
O9 0.0218(9) 0.0149(8) 0.0326(10) 0.0092(7) 0.0121(8) 0.0087(7)
O10 0.0231(9) 0.0171(9) 0.0251(10) 0.0098(7) 0.0100(8) 0.0103(7)
C1 0.060(2) 0.0446(19) 0.0369(18) 0.0243(15) 0.0266(17) 0.0245(17)
C2 0.0407(16) 0.0167(12) 0.0283(15) 0.0109(11) 0.0129(13) 0.0094(12)
C3 0.0381(16) 0.0305(15) 0.0307(16) 0.0165(13) 0.0041(13) 0.0136(13)
C4 0.0264(13) 0.0140(12) 0.0316(15) 0.0090(11) 0.0008(11) 0.0068(10)
C5 0.0298(15) 0.0356(17) 0.0487(19) 0.0210(15) 0.0040(14) 0.0169(13)
C6 0.0248(13) 0.0227(13) 0.0302(15) 0.0090(11) 0.0137(12) 0.0099(11)
C7 0.0192(12) 0.0145(11) 0.0266(13) 0.0088(10) 0.0088(10) 0.0110(10)
C8 0.0144(11) 0.0158(11) 0.0309(14) 0.0063(10) 0.0057(10) 0.0066(9)
C9 0.0179(12) 0.0164(12) 0.0260(13) 0.0068(10) 0.0008(10) 0.0083(10)
C10 0.0203(13) 0.0289(15) 0.0316(16) -0.0023(12) -0.0008(12) 0.0066(11)
C11 0.0254(14) 0.0192(13) 0.0260(14) 0.0035(11) 0.0067(11) 0.0011(11)
C12 0.0218(12) 0.0181(12) 0.0166(12) 0.0074(10) 0.0076(10) 0.0045(10)
C13 0.0168(12) 0.0205(12) 0.0257(14) 0.0089(11) 0.0065(10) 0.0048(10)
C14 0.0174(12) 0.0213(12) 0.0224(13) 0.0126(10) 0.0081(10) 0.0078(10)
C15 0.0190(12) 0.0224(13) 0.0390(16) 0.0128(12) 0.0099(11) 0.0102(11)
C17 0.0403(17) 0.0238(14) 0.0245(15) 0.0073(12) 0.0151(13) 0.0080(12)
C18 0.058(2) 0.0216(14) 0.0303(17) -0.0014(12) 0.0245(16) 0.0044(14)
C19 0.0382(16) 0.0161(12) 0.0216(14) 0.0043(10) 0.0074(12) 0.0079(11)
C21 0.0262(14) 0.0194(13) 0.055(2) 0.0172(13) 0.0155(14) 0.0130(11)
C22 0.0180(12) 0.0131(11) 0.0261(13) 0.0049(10) 0.0043(10) 0.0065(9)
C23 0.0208(12) 0.0131(11) 0.0310(14) 0.0091(10) 0.0078(11) 0.0067(10)
C24 0.0184(12) 0.0168(12) 0.0199(12) 0.0066(10) 0.0043(10) 0.0060(10)
C25 0.0225(13) 0.0219(13) 0.0401(17) 0.0135(12) 0.0119(12) 0.0088(11)
F7 0.0885(17) 0.0630(14) 0.0838(16) 0.0393(13) 0.0607(14) 0.0621(14)
F8 0.0295(9) 0.0175(8) 0.0762(14) 0.0203(8) 0.0147(9) 0.0132(7)
F9 0.0179(8) 0.0288(10) 0.1117(19) 0.0285(11) 0.0007(10) 0.0076(7)
F10 0.0196(9) 0.0447(11) 0.0591(13) 0.0159(10) 0.0043(8) 0.0049(8)
F11 0.0425(10) 0.0331(9) 0.0544(12) 0.0223(9) 0.0334(9) 0.0229(8)
F12 0.0375(10) 0.0274(9) 0.0654(13) 0.0301(9) 0.0307(9) 0.0165(8)
C20 0.0492(19) 0.0195(13) 0.0262(15) 0.0070(12) 0.0091(14) 0.0102(13)
C16 0.050(2) 0.0296(16) 0.0327(17) 0.0052(13) 0.0193(15) 0.0075(15)

loop_
_atom_type_symbol
_atom_type_description
_atom_type_scat_dispersion_real
_atom_type_scat_dispersion_imag
_atom_type_scat_source
C C 0.0033 0.0016 'International Tables Vol C Tables 4.2.6.8 and 6.1.1.4'
H H 0.0000 0.0000 'International Tables Vol C Tables 4.2.6.8 and 6.1.1.4'
O O 0.0106 0.0060 'International Tables Vol C Tables 4.2.6.8 and 6.1.1.4'
F F 0.0171 0.0103 'International Tables Vol C Tables 4.2.6.8 and 6.1.1.4'
Mn Mn 0.3368 0.7283 'International Tables Vol C Tables 4.2.6.8 and 6.1.1.4'
Fe Fe 0.3463 0.8444 'International Tables Vol C Tables 4.2.6.8 and 6.1.1.4'

loop_
_geom_angle_atom_site_label_1
_geom_angle_atom_site_label_2
_geom_angle_atom_site_label_3
_geom_angle
O5 Fe1 O2 97.37(7)
O5 Fe1 O1 94.90(8)
O2 Fe1 O1 88.05(8)
O5 Fe1 O3 87.88(7)
O2 Fe1 O3 89.81(7)
O1 Fe1 O3 176.70(8)
O5 Fe1 O4 166.63(7)
O2 Fe1 O4 94.45(7)
O1 Fe1 O4 91.73(7)
O3 Fe1 O4 85.92(7)
O5 Fe1 O6 87.75(7)
O2 Fe1 O6 171.90(7)
O1 Fe1 O6 85.25(7)
O3 Fe1 O6 96.67(7)
O4 Fe1 O6 81.23(7)
O7 Mn1 O10 168.48(7)
O7 Mn1 O8 83.93(7)
O10 Mn1 O8 86.11(7)
O7 Mn1 O9 91.98(7)
O10 Mn1 O9 81.55(7)
O8 Mn1 O9 86.00(7)
O7 Mn1 O6 90.57(7)
O10 Mn1 O6 100.15(7)
O8 Mn1 O6 169.62(7)
O9 Mn1 O6 103.03(7)
O7 Mn1 O4 106.83(7)
O10 Mn1 O4 80.45(6)
O8 Mn1 O4 99.16(7)
O9 Mn1 O4 160.87(7)
O6 Mn1 O4 73.98(6)
C2 O1 Fe1 128.22(18)
C4 O2 Fe1 127.92(17)
C7 O3 Fe1 125.31(16)
C9 O4 Fe1 121.76(15)
C9 O4 Mn1 121.81(14)
Fe1 O4 Mn1 102.74(7)
C12 O5 Fe1 128.33(16)
C14 O6 Fe1 124.35(15)
C14 O6 Mn1 130.14(15)
Fe1 O6 Mn1 101.82(7)
C17 O7 Mn1 126.59(18)
C19 O8 Mn1 125.84(18)
C22 O9 Mn1 125.52(16)
C24 O10 Mn1 126.39(16)
C2 C1 H1A 109.5
C2 C1 H1B 109.5
H1A C1 H1B 109.5
C2 C1 H1C 109.5
H1A C1 H1C 109.5
H1B C1 H1C 109.5
O1 C2 C3 124.2(3)
O1 C2 C1 115.4(3)
C3 C2 C1 120.5(3)
C4 C3 C2 124.2(3)
C4 C3 H3 117.9
C2 C3 H3 117.9
O2 C4 C3 124.2(3)
O2 C4 C5 115.7(3)
C3 C4 C5 120.1(3)
C4 C5 H5A 109.5
C4 C5 H5B 109.5
H5A C5 H5B 109.5
C4 C5 H5C 109.5
H5A C5 H5C 109.5
H5B C5 H5C 109.5
C7 C6 H6A 109.5
C7 C6 H6B 109.5
H6A C6 H6B 109.5
C7 C6 H6C 109.5
H6A C6 H6C 109.5
H6B C6 H6C 109.5
O3 C7 C8 123.6(2)
O3 C7 C6 116.7(2)
C8 C7 C6 119.7(2)
C9 C8 C7 124.2(2)
C9 C8 H8 117.9
C7 C8 H8 117.9
O4 C9 C8 123.7(2)
O4 C9 C10 115.5(2)
C8 C9 C10 120.8(2)
C9 C10 H10A 109.5
C9 C10 H10B 109.5
H10A C10 H10B 109.5
C9 C10 H10C 109.5
H10A C10 H10C 109.5
H10B C10 H10C 109.5
C12 C11 H11A 109.5
C12 C11 H11B 109.5
H11A C11 H11B 109.5
C12 C11 H11C 109.5
H11A C11 H11C 109.5
H11B C11 H11C 109.5
O5 C12 C13 124.3(2)
O5 C12 C11 116.3(2)
C13 C12 C11 119.4(2)
C14 C13 C12 125.9(2)
C14 C13 H13 117.1
C12 C13 H13 117.1
O6 C14 C13 124.0(2)
O6 C14 C15 116.0(2)
C13 C14 C15 120.0(2)
C14 C15 H15A 109.5
C14 C15 H15B 109.5
H15A C15 H15B 109.5
C14 C15 H15C 109.5
H15A C15 H15C 109.5
H15B C15 H15C 109.5
O7 C17 C18 128.3(3)
O7 C17 C16 113.3(2)
C18 C17 C16 118.4(3)
C19 C18 C17 122.1(3)
C19 C18 H18 118.9
C17 C18 H18 118.9
O8 C19 C18 128.0(3)
O8 C19 C20 115.4(2)
C18 C19 C20 116.6(2)
F7 C21 F8 107.6(2)
F7 C21 F9 107.7(3)
F8 C21 F9 106.6(2)
F7 C21 C22 111.3(2)
F8 C21 C22 113.6(2)
F9 C21 C22 109.7(2)
O9 C22 C23 128.6(2)
O9 C22 C21 113.0(2)
C23 C22 C21 118.4(2)
C22 C23 C24 120.4(2)
C22 C23 H23 119.8
C24 C23 H23 119.8
O10 C24 C23 128.0(2)
O10 C24 C25 113.1(2)
C23 C24 C25 118.9(2)
F10 C25 F11 107.0(2)
F10 C25 F12 106.9(2)
F11 C25 F12 107.2(2)
F10 C25 C24 110.6(2)
F11 C25 C24 111.4(2)
F12 C25 C24 113.4(2)
F6 C20 F5 105.1(5)
F6 C20 F4 108.5(5)
F5 C20 F4 106.9(5)
F6 C20 C19 114.0(3)
F5 C20 C19 109.6(3)
F4 C20 C19 112.2(3)
F2 C16 F3 111.1(5)
F2 C16 F1 97.8(6)
F3 C16 F1 109.0(6)
F2 C16 C17 116.6(5)
F3 C16 C17 114.2(3)
F1 C16 C17 106.3(4)

loop_
_geom_bond_atom_site_label_1
_geom_bond_atom_site_label_2
_geom_bond_distance
Fe1 O5 1.9636(18)
Fe1 O2 1.9706(17)
Fe1 O1 1.9712(18)
Fe1 O3 2.0011(17)
Fe1 O4 2.0137(17)
Fe1 O6 2.0596(16)
Mn1 O7 2.0951(19)
Mn1 O10 2.1119(17)
Mn1 O8 2.1381(19)
Mn1 O9 2.1581(17)
Mn1 O6 2.1952(17)
Mn1 O4 2.2122(16)
O1 C2 1.274(3)
O2 C4 1.280(3)
O3 C7 1.270(3)
O4 C9 1.316(3)
O5 C12 1.268(3)
O6 C14 1.307(3)
O7 C17 1.255(3)
O8 C19 1.241(3)
O9 C22 1.252(3)
O10 C24 1.249(3)
C1 C2 1.502(4)
C1 H1A 0.9800
C1 H1B 0.9800
C1 H1C 0.9800
C2 C3 1.390(4)
C3 C4 1.389(4)
C3 H3 0.9500
C4 C5 1.505(4)
C5 H5A 0.9800
C5 H5B 0.9800
C5 H5C 0.9800
C6 C7 1.496(4)
C6 H6A 0.9800
C6 H6B 0.9800
C6 H6C 0.9800
C7 C8 1.407(4)
C8 C9 1.368(4)
C8 H8 0.9500
C9 C10 1.490(4)
C10 H10A 0.9800
C10 H10B 0.9800
C10 H10C 0.9800
C11 C12 1.501(3)
C11 H11A 0.9800
C11 H11B 0.9800
C11 H11C 0.9800
C12 C13 1.402(4)
C13 C14 1.370(4)
C13 H13 0.9500
C14 C15 1.495(3)
C15 H15A 0.9800
C15 H15B 0.9800
C15 H15C 0.9800
C17 C18 1.388(4)
C17 C16 1.534(4)
C18 C19 1.388(4)
C18 H18 0.9500
C19 C20 1.536(4)
C21 F7 1.320(4)
C21 F8 1.335(3)
C21 F9 1.336(4)
C21 C22 1.534(3)
C22 C23 1.392(3)
C23 C24 1.393(3)
C23 H23 0.9500
C24 C25 1.531(4)
C25 F10 1.328(3)
C25 F11 1.335(3)
C25 F12 1.340(3)
C20 F6 1.327(6)
C20 F5 1.356(6)
C20 F4 1.356(6)
C16 F2 1.283(8)
C16 F3 1.340(6)
C16 F1 1.442(8)
